data_4062076
_journal_name_full Organometallics
_journal_year 2003
_chemical_formula_sum 'C26 H35 Cl2 I O P2 Pd'
_chemical_formula_weight 729.68
_space_group_IT_number 19
_symmetry_cell_setting orthorhombic
_symmetry_space_group_name_Hall 'P 2ac 2ab'
_symmetry_space_group_name_H-M 'P 21 21 21'
_cell_angle_alpha 90.00
_cell_angle_beta 90.00
_cell_angle_gamma 90.00
_cell_formula_units_Z 4
_cell_length_a 12.8392(2)
_cell_length_b 15.1191(2)
_cell_length_c 15.9153(2)
_cell_measurement_temperature 173(2)
_cell_volume 3089.43(4)
_diffrn_ambient_temperature 173(2)
_exptl_crystal_density_diffrn 1.569
_cod_depositor_comments
;
The following automatic conversions were performed:
'_symmetry_cell_setting' value 'Orthorhombic' changed to 'orthorhombic'
according to '/home/saulius/struct/CIF-dictionaries/cif_core.dic'
dictionary named 'cif_core.dic' version 2.4.1 from 2010-06-29.

Automatic conversion script
Id: cif_fix_enum 1527 2010-12-29 10:47:43Z saulius 
;
_cod_database_code 4062076

loop_
_symmetry_equiv_pos_as_xyz
'x, y, z'
'-x+1/2, -y, z+1/2'
'-x, y+1/2, -z+1/2'
'x+1/2, -y+1/2, -z'

loop_
_atom_site_label
_atom_site_type_symbol
_atom_site_fract_x
_atom_site_fract_y
_atom_site_fract_z
_atom_site_U_iso_or_equiv
_atom_site_adp_type
_atom_site_occupancy
_atom_site_symmetry_multiplicity
_atom_site_calc_flag
_atom_site_refinement_flags
_atom_site_disorder_assembly
_atom_site_disorder_group
Pd1 Pd 0.66958(3) 0.20779(3) 0.19767(3) 0.02576(15) Uani 1 1 d . . .
I1 I 0.64518(4) 0.07797(3) 0.08589(3) 0.04703(18) Uani 1 1 d . . .
P1 P 0.66047(13) 0.32618(10) 0.28317(10) 0.0282(3) Uani 1 1 d . . .
P2 P 0.77686(11) 0.29245(11) 0.11245(10) 0.0291(3) Uani 1 1 d . . .
O1 O 0.7755(4) 0.1130(4) 0.3339(4) 0.0562(15) Uani 1 1 d . . .
C1 C 0.6963(7) 0.3141(5) 0.3965(4) 0.049(2) Uani 1 1 d . . .
H1A H 0.6900 0.2497 0.4101 0.059 Uiso 1 1 calc R . .
C2 C 0.6015(11) 0.3622(6) 0.4421(5) 0.077(4) Uani 1 1 d . . .
H2A H 0.5933 0.3386 0.4997 0.093 Uiso 1 1 calc R . .
H2B H 0.6156 0.4264 0.4462 0.093 Uiso 1 1 calc R . .
C3 C 0.5059(8) 0.3473(5) 0.3942(5) 0.056(2) Uani 1 1 d . . .
H3A H 0.4482 0.3837 0.4168 0.067 Uiso 1 1 calc R . .
H3B H 0.4853 0.2842 0.3965 0.067 Uiso 1 1 calc R . .
C4 C 0.5311(5) 0.3741(4) 0.3054(5) 0.0397(15) Uani 1 1 d . . .
H4A H 0.5397 0.4398 0.3055 0.048 Uiso 1 1 calc R . .
C5 C 0.8085(9) 0.3417(7) 0.4204(6) 0.073(3) Uani 1 1 d . . .
H5A H 0.8190 0.3329 0.4808 0.110 Uiso 1 1 calc R . .
H5B H 0.8191 0.4041 0.4064 0.110 Uiso 1 1 calc R . .
H5C H 0.8584 0.3054 0.3890 0.110 Uiso 1 1 calc R . .
C6 C 0.4467(7) 0.3521(6) 0.2386(7) 0.060(2) Uani 1 1 d . . .
H6A H 0.3807 0.3802 0.2545 0.090 Uiso 1 1 calc R . .
H6B H 0.4370 0.2879 0.2356 0.090 Uiso 1 1 calc R . .
H6C H 0.4689 0.3744 0.1837 0.090 Uiso 1 1 calc R . .
C7 C 0.7391(5) 0.4165(4) 0.2370(4) 0.0319(13) Uani 1 1 d . . .
C8 C 0.7426(6) 0.5025(5) 0.2774(5) 0.0437(17) Uani 1 1 d . . .
H8A H 0.7039 0.5144 0.3270 0.052 Uiso 1 1 calc R . .
C9 C 0.8050(7) 0.5669(5) 0.2403(5) 0.050(2) Uani 1 1 d . . .
H9A H 0.8092 0.6233 0.2663 0.060 Uiso 1 1 calc R . .
C10 C 0.8603(6) 0.5527(5) 0.1687(5) 0.052(2) Uani 1 1 d . . .
H10A H 0.9015 0.5988 0.1456 0.063 Uiso 1 1 calc R . .
C11 C 0.8565(6) 0.4707(6) 0.1294(5) 0.0472(18) Uani 1 1 d . . .
H11A H 0.8947 0.4613 0.0791 0.057 Uiso 1 1 calc R . .
C12 C 0.7961(5) 0.4009(4) 0.1638(4) 0.0346(14) Uani 1 1 d . . .
C13 C 0.9099(5) 0.2488(5) 0.0915(5) 0.0445(17) Uani 1 1 d . . .
H13A H 0.9606 0.2979 0.1015 0.053 Uiso 1 1 calc R . .
C14 C 0.9113(7) 0.2265(7) -0.0066(6) 0.066(3) Uani 1 1 d . . .
H14A H 0.9836 0.2248 -0.0281 0.079 Uiso 1 1 calc R . .
H14B H 0.8778 0.1686 -0.0176 0.079 Uiso 1 1 calc R . .
C15 C 0.8497(6) 0.3016(6) -0.0478(5) 0.0486(17) Uani 1 1 d . . .
H15A H 0.8378 0.2881 -0.1079 0.058 Uiso 1 1 calc R . .
H15B H 0.8895 0.3575 -0.0440 0.058 Uiso 1 1 calc R . .
C16 C 0.7431(5) 0.3119(4) -0.0017(4) 0.0301(13) Uani 1 1 d . . .
H16A H 0.6970 0.2624 -0.0204 0.036 Uiso 1 1 calc R . .
C17 C 0.9400(7) 0.1721(7) 0.1485(6) 0.065(3) Uani 1 1 d . . .
H17A H 1.0108 0.1525 0.1348 0.098 Uiso 1 1 calc R . .
H17B H 0.8913 0.1230 0.1401 0.098 Uiso 1 1 calc R . .
H17C H 0.9374 0.1913 0.2073 0.098 Uiso 1 1 calc R . .
C18 C 0.6849(5) 0.3992(4) -0.0176(4) 0.0364(14) Uani 1 1 d . . .
H18A H 0.6701 0.4052 -0.0777 0.055 Uiso 1 1 calc R . .
H18B H 0.7281 0.4489 0.0010 0.055 Uiso 1 1 calc R . .
H18C H 0.6192 0.3991 0.0139 0.055 Uiso 1 1 calc R . .
C19 C 0.6686(5) 0.0966(4) 0.3492(4) 0.0369(14) Uani 1 1 d . . .
C20 C 0.6380(6) 0.0478(5) 0.4212(5) 0.0448(16) Uani 1 1 d . . .
H20A H 0.6873 0.0243 0.4598 0.054 Uiso 1 1 calc R . .
C21 C 0.5280(6) 0.0360(5) 0.4322(4) 0.0418(16) Uani 1 1 d . . .
H21A H 0.5032 0.0068 0.4811 0.050 Uiso 1 1 calc R . .
C22 C 0.4587(6) 0.0657(5) 0.3746(4) 0.0434(16) Uani 1 1 d . . .
H22A H 0.3867 0.0526 0.3808 0.052 Uiso 1 1 calc R . .
C23 C 0.4939(5) 0.1169(5) 0.3040(4) 0.0356(13) Uani 1 1 d . . .
H23A H 0.4446 0.1399 0.2652 0.043 Uiso 1 1 calc R . .
C24 C 0.5998(5) 0.1329(4) 0.2920(4) 0.0309(13) Uani 1 1 d . . .
C25 C 0.8475(8) 0.0944(11) 0.3983(8) 0.106(5) Uani 1 1 d . . .
H25A H 0.9180 0.1089 0.3791 0.158 Uiso 1 1 calc R . .
H25B H 0.8440 0.0314 0.4126 0.158 Uiso 1 1 calc R . .
H25C H 0.8307 0.1298 0.4480 0.158 Uiso 1 1 calc R . .

loop_
_atom_site_aniso_label
_atom_site_aniso_U_11
_atom_site_aniso_U_22
_atom_site_aniso_U_33
_atom_site_aniso_U_23
_atom_site_aniso_U_13
_atom_site_aniso_U_12
Pd1 0.0312(2) 0.0197(2) 0.0264(3) 0.00144(16) 0.00305(16) 0.00114(16)
I1 0.0732(4) 0.0266(2) 0.0412(3) -0.00935(17) 0.0136(2) -0.0032(2)
P1 0.0377(8) 0.0210(7) 0.0260(8) -0.0006(6) 0.0004(6) -0.0058(6)
P2 0.0284(7) 0.0301(8) 0.0289(8) 0.0056(6) 0.0031(5) 0.0026(7)
O1 0.036(2) 0.071(4) 0.062(3) 0.038(3) 0.007(2) 0.016(3)
C1 0.075(5) 0.042(4) 0.031(4) 0.010(3) -0.018(3) -0.024(4)
C2 0.177(12) 0.043(4) 0.012(4) -0.004(3) 0.038(5) -0.014(6)
C3 0.084(6) 0.035(4) 0.048(5) -0.001(3) 0.020(4) 0.012(4)
C4 0.050(4) 0.018(3) 0.051(4) -0.001(3) 0.015(3) 0.000(3)
C5 0.107(8) 0.061(5) 0.052(5) 0.021(4) -0.045(5) -0.024(5)
C6 0.045(4) 0.056(5) 0.079(6) 0.013(4) -0.001(4) 0.009(4)
C7 0.038(3) 0.018(3) 0.040(4) 0.006(3) -0.008(3) -0.006(2)
C8 0.054(4) 0.044(4) 0.033(4) 0.007(3) -0.008(3) -0.015(3)
C9 0.080(6) 0.029(4) 0.041(4) 0.002(3) -0.008(4) -0.023(4)
C10 0.061(5) 0.047(4) 0.049(5) 0.022(4) -0.012(4) -0.031(4)
C11 0.042(4) 0.066(5) 0.034(4) 0.007(3) -0.003(3) -0.022(4)
C12 0.040(3) 0.041(4) 0.022(3) 0.015(3) -0.014(2) -0.012(3)
C13 0.032(3) 0.060(4) 0.041(4) 0.013(3) 0.002(3) 0.010(3)
C14 0.057(5) 0.091(7) 0.051(5) -0.004(5) 0.020(4) 0.033(5)
C15 0.045(4) 0.058(4) 0.043(4) 0.013(3) 0.012(3) 0.006(4)
C16 0.035(3) 0.033(3) 0.022(3) 0.001(2) 0.004(2) 0.002(2)
C17 0.046(4) 0.080(6) 0.069(6) 0.031(5) -0.004(4) 0.033(4)
C18 0.040(3) 0.031(3) 0.038(4) 0.004(3) -0.009(3) -0.003(3)
C19 0.036(3) 0.029(3) 0.046(4) 0.010(3) 0.005(3) 0.010(3)
C20 0.057(4) 0.040(4) 0.038(4) 0.014(3) -0.004(3) -0.001(3)
C21 0.055(4) 0.037(3) 0.034(4) 0.008(3) 0.006(3) -0.015(3)
C22 0.051(4) 0.044(4) 0.035(4) 0.003(3) 0.006(3) -0.009(3)
C23 0.039(3) 0.032(3) 0.036(4) -0.003(3) 0.000(3) -0.002(3)
C24 0.042(3) 0.020(3) 0.031(3) -0.002(2) 0.012(3) -0.008(2)
C25 0.046(5) 0.181(14) 0.089(8) 0.092(9) -0.005(5) 0.013(6)

loop_
_geom_bond_atom_site_label_1
_geom_bond_atom_site_label_2
_geom_bond_distance
_geom_bond_site_symmetry_2
_geom_bond_publ_flag
Pd1 C24 2.083(6) . ?
Pd1 P1 2.2515(15) . ?
Pd1 P2 2.3184(16) . ?
Pd1 I1 2.6675(6) . ?
P1 C4 1.846(7) . ?
P1 C7 1.850(6) . ?
P1 C1 1.870(7) . ?
P2 C12 1.849(7) . ?
P2 C13 1.861(7) . ?
P2 C16 1.891(6) . ?
O1 C25 1.409(11) . ?
O1 C19 1.416(8) . ?
C1 C5 1.547(13) . ?
C1 C2 1.593(14) . ?
C2 C3 1.463(16) . ?
C3 C4 1.505(11) . ?
C4 C6 1.554(11) . ?
C7 C12 1.396(10) . ?
C7 C8 1.452(10) . ?
C8 C9 1.391(10) . ?
C9 C10 1.360(13) . ?
C10 C11 1.389(12) . ?
C11 C12 1.419(10) . ?
C13 C17 1.523(10) . ?
C13 C14 1.597(12) . ?
C14 C15 1.532(12) . ?
C15 C16 1.560(9) . ?
C16 C18 1.538(9) . ?
C19 C24 1.382(9) . ?
C19 C20 1.420(10) . ?
C20 C21 1.434(11) . ?
C21 C22 1.355(10) . ?
C22 C23 1.437(10) . ?
C23 C24 1.395(9) . ?
